data_2241180
loop_
_publ_author_name
'Adam, Farook'
'Arafath, Md Azharul'
'Haque, Rosenani Anwaeul'
'Razali, Mohd Rizal'

_publ_section_title
;
 Crystal structure of
 (<i>E</i>)-4-methoxy-2-{[(5-methylpyridin-2-yl)imino]methyl}phenol
;
_journal_coeditor_code RZ5166
_journal_issue 11
_journal_name_full 'Acta Crystallographica Section E'
_journal_page_first o819
_journal_paper_doi 10.1107/S2056989015018113
_journal_volume 71
_journal_year 2015
_chemical_formula_iupac 'C14 H14 N2 O2'
_chemical_formula_moiety 'C14 H14 N2 O2'
_chemical_formula_sum 'C14 H14 N2 O2'
_chemical_formula_weight 242.27
_chemical_melting_point 380
_chemical_name_common
;
(<i>E</i>)-4-Methoxy-2-{[(5-methylpyridin-2-yl)imino]methyl}phenol
;
_space_group_crystal_system monoclinic
_space_group_IT_number 14
_space_group_name_Hall '-P 2yn'
_space_group_name_H-M_alt 'P 1 21/n 1'
_symmetry_space_group_name_Hall '-P 2yn'
_symmetry_space_group_name_H-M 'P 1 21/n 1'
_atom_sites_solution_hydrogens mixed
_audit_creation_method SHELXL-2013
_cell_angle_alpha 90
_cell_angle_beta 105.525(2)
_cell_angle_gamma 90
_cell_formula_units_Z 4
_cell_length_a 12.7082(12)
_cell_length_b 4.7446(4)
_cell_length_c 21.124(2)
_cell_measurement_temperature 294(2)
_cell_measurement_theta_max 27.6
_cell_measurement_theta_min 1.7
_cell_volume 1227.21(19)
_computing_cell_refinement
;
SAINT (Bruker,  2014)
;
_computing_data_collection
;
APEX2 (Bruker,  2014)
;
_computing_data_reduction
;
SAINT (Bruker,  2014)
;
_computing_molecular_graphics
;
SHELXTL (Sheldrick, 2008)
;
_computing_publication_material
;
SHELXTL (Sheldrick, 2008)
;
_computing_structure_refinement
;
SHELXL2013 (Sheldrick, 2015)
;
_computing_structure_solution
;
SHELXS97 (Sheldrick, 2008)
;
_diffrn_ambient_temperature 294(2)
_diffrn_measured_fraction_theta_full 0.995
_diffrn_measured_fraction_theta_max 0.995
_diffrn_measurement_device_type 'Bruker APEXII CCD'
_diffrn_measurement_method '\f and \w scans'
_diffrn_radiation_type MoK\a
_diffrn_radiation_wavelength 0.71073
_diffrn_reflns_av_R_equivalents 0.0279
_diffrn_reflns_limit_h_max 14
_diffrn_reflns_limit_h_min -16
_diffrn_reflns_limit_k_max 6
_diffrn_reflns_limit_k_min -6
_diffrn_reflns_limit_l_max 27
_diffrn_reflns_limit_l_min -27
_diffrn_reflns_number 10950
_diffrn_reflns_theta_full 25.242
_diffrn_reflns_theta_max 27.624
_diffrn_reflns_theta_min 1.696
_exptl_absorpt_coefficient_mu 0.089
_exptl_absorpt_correction_T_max 0.2624
_exptl_absorpt_correction_T_min 0.0302
_exptl_absorpt_correction_type multi-scan
_exptl_absorpt_process_details
;
(SABABS; Bruker, 2014)
;
_exptl_crystal_colour purple
_exptl_crystal_density_diffrn 1.311
_exptl_crystal_description block
_exptl_crystal_F_000 512
_exptl_crystal_size_max 0.407
_exptl_crystal_size_mid 0.351
_exptl_crystal_size_min 0.123
_refine_diff_density_max 0.166
_refine_diff_density_min -0.180
_refine_ls_extinction_method none
_refine_ls_goodness_of_fit_ref 1.065
_refine_ls_hydrogen_treatment mixed
_refine_ls_matrix_type full
_refine_ls_number_parameters 170
_refine_ls_number_reflns 2848
_refine_ls_number_restraints 0
_refine_ls_restrained_S_all 1.065
_refine_ls_R_factor_all 0.0659
_refine_ls_R_factor_gt 0.0441
_refine_ls_shift/su_max 0.000
_refine_ls_shift/su_mean 0.000
_refine_ls_structure_factor_coef Fsqd
_refine_ls_weighting_details 'w=1/[\s^2^(Fo^2^)+(0.0755P)^2^+0.1210P] where P=(Fo^2^+2Fc^2^)/3'
_refine_ls_weighting_scheme calc
_refine_ls_wR_factor_gt 0.1315
_refine_ls_wR_factor_ref 0.1513
_reflns_number_gt 1910
_reflns_number_total 2848
_reflns_threshold_expression I>2\s(I)
_cod_data_source_file rz5166sup1.cif
_cod_data_source_block I
_cod_database_code 2241180
_shelx_space_group_comment
;
The symmetry employed for this shelxl refinement is uniquely defined
by the following loop, which should always be used as a source of
symmetry information in preference to the above space-group names.
They are only intended as comments.
;
_shelx_estimated_absorpt_t_min 0.965
_shelx_estimated_absorpt_t_max 0.989
_shelxl_version_number .2013

loop_
_space_group_symop_operation_xyz
'x, y, z'
'-x+1/2, y+1/2, -z+1/2'
'-x, -y, -z'
'x-1/2, -y-1/2, z-1/2'

loop_
_atom_site_type_symbol
_atom_site_label
_atom_site_fract_x
_atom_site_fract_y
_atom_site_fract_z
_atom_site_U_iso_or_equiv
_atom_site_adp_type
_atom_site_calc_flag
_atom_site_occupancy
_atom_site_disorder_assembly
_atom_site_disorder_group
O O1 0.11027(10) 0.5504(3) 0.07471(7) 0.0866(5) Uani d 1 . .
O O2 0.52254(10) 0.4026(3) 0.24106(6) 0.0762(4) Uani d 1 . .
N N1 0.57565(9) -0.2914(3) 0.07413(6) 0.0527(3) Uani d 1 . .
N N2 0.55236(9) 0.0280(3) 0.15589(6) 0.0495(3) Uani d 1 . .
C C1 0.63754(12) -0.4827(3) 0.05470(8) 0.0543(4) Uani d 1 . .
H H1A 0.6101 -0.5632 0.0134 0.065 Uiso calc 1 . .
C C2 0.73934(11) -0.5698(3) 0.09138(7) 0.0476(4) Uani d 1 . .
C C3 0.77704(12) -0.4503(4) 0.15259(8) 0.0558(4) Uani d 1 . .
H H3A 0.8446 -0.5033 0.1797 0.067 Uiso calc 1 . .
C C4 0.71504(12) -0.2527(4) 0.17389(7) 0.0548(4) Uani d 1 . .
H H4A 0.7403 -0.1707 0.2152 0.066 Uiso calc 1 . .
C C5 0.61512(10) -0.1780(3) 0.13323(7) 0.0445(3) Uani d 1 . .
C C6 0.45685(12) 0.0882(3) 0.12034(8) 0.0521(4) Uani d 1 . .
H H6A 0.4309 -0.0023 0.0801 0.063 Uiso calc 1 . .
C C7 0.38731(11) 0.2931(3) 0.14055(7) 0.0487(4) Uani d 1 . .
C C8 0.42234(12) 0.4410(3) 0.19963(7) 0.0536(4) Uani d 1 . .
C C9 0.35180(14) 0.6348(4) 0.21589(8) 0.0630(5) Uani d 1 . .
H H9A 0.3750 0.7380 0.2545 0.076 Uiso calc 1 . .
C C10 0.24841(14) 0.6764(3) 0.17591(9) 0.0621(4) Uani d 1 . .
H H10A 0.2021 0.8053 0.1880 0.074 Uiso calc 1 . .
C C11 0.21273(13) 0.5282(4) 0.11786(9) 0.0593(4) Uani d 1 . .
C C12 0.28284(12) 0.3399(4) 0.10047(8) 0.0583(4) Uani d 1 . .
H H12A 0.2596 0.2422 0.0610 0.070 Uiso calc 1 . .
C C13 0.80422(14) -0.7829(4) 0.06515(9) 0.0651(5) Uani d 1 . .
H H13A 0.8653 -0.8443 0.0999 0.098 Uiso calc 0.61(2) A 1
H H13B 0.8302 -0.6989 0.0308 0.098 Uiso calc 0.61(2) A 1
H H13C 0.7587 -0.9416 0.0479 0.098 Uiso calc 0.61(2) A 1
H H13D 0.8763 -0.7110 0.0692 0.098 Uiso calc 0.39(2) A 2
H H13E 0.7689 -0.8191 0.0197 0.098 Uiso calc 0.39(2) A 2
H H13F 0.8090 -0.9547 0.0897 0.098 Uiso calc 0.39(2) A 2
C C14 0.03899(15) 0.7589(5) 0.08715(13) 0.0898(7) Uani d 1 . .
H H14A -0.0274 0.7588 0.0523 0.135 Uiso calc 1 . .
H H14B 0.0732 0.9404 0.0895 0.135 Uiso calc 1 . .
H H14C 0.0227 0.7192 0.1281 0.135 Uiso calc 1 . .
H H1O2 0.5562(19) 0.261(5) 0.2213(13) 0.120(9) Uiso d 1 . .

loop_
_atom_site_aniso_label
_atom_site_aniso_U_11
_atom_site_aniso_U_22
_atom_site_aniso_U_33
_atom_site_aniso_U_12
_atom_site_aniso_U_13
_atom_site_aniso_U_23
O1 0.0597(7) 0.0913(10) 0.1072(10) 0.0322(7) 0.0198(7) -0.0079(8)
O2 0.0739(8) 0.0858(10) 0.0632(7) 0.0210(7) 0.0084(6) -0.0106(7)
N1 0.0450(6) 0.0544(7) 0.0554(7) 0.0084(6) 0.0076(5) -0.0070(6)
N2 0.0510(7) 0.0454(7) 0.0547(7) 0.0090(5) 0.0186(5) 0.0028(6)
C1 0.0491(8) 0.0565(9) 0.0558(8) 0.0042(7) 0.0113(6) -0.0122(7)
C2 0.0453(7) 0.0406(7) 0.0595(8) 0.0022(6) 0.0182(6) 0.0003(7)
C3 0.0449(7) 0.0614(10) 0.0567(8) 0.0126(7) 0.0057(6) 0.0021(8)
C4 0.0527(8) 0.0620(10) 0.0461(7) 0.0114(7) 0.0067(6) -0.0049(7)
C5 0.0448(7) 0.0409(7) 0.0494(7) 0.0047(6) 0.0151(6) 0.0012(6)
C6 0.0520(8) 0.0489(8) 0.0578(8) 0.0094(7) 0.0187(7) 0.0000(7)
C7 0.0524(8) 0.0419(7) 0.0576(8) 0.0073(6) 0.0247(7) 0.0058(7)
C8 0.0619(9) 0.0489(8) 0.0553(8) 0.0079(7) 0.0248(7) 0.0076(7)
C9 0.0803(11) 0.0557(9) 0.0618(9) 0.0118(9) 0.0342(9) -0.0001(8)
C10 0.0730(10) 0.0500(9) 0.0774(11) 0.0155(8) 0.0448(9) 0.0074(8)
C11 0.0554(9) 0.0545(9) 0.0749(10) 0.0134(7) 0.0293(8) 0.0078(8)
C12 0.0557(8) 0.0558(9) 0.0663(9) 0.0131(8) 0.0213(7) -0.0019(8)
C13 0.0633(9) 0.0536(9) 0.0842(11) 0.0102(8) 0.0297(9) -0.0057(9)
C14 0.0614(10) 0.0771(13) 0.1362(19) 0.0267(10) 0.0357(11) 0.0035(13)

loop_
_atom_type_symbol
_atom_type_description
_atom_type_scat_dispersion_real
_atom_type_scat_dispersion_imag
_atom_type_scat_source
C C 0.0033 0.0016 'International Tables Vol C Tables 4.2.6.8 and 6.1.1.4'
H H 0.0000 0.0000 'International Tables Vol C Tables 4.2.6.8 and 6.1.1.4'
N N 0.0061 0.0033 'International Tables Vol C Tables 4.2.6.8 and 6.1.1.4'
O O 0.0106 0.0060 'International Tables Vol C Tables 4.2.6.8 and 6.1.1.4'

loop_
_geom_angle_atom_site_label_1
_geom_angle_atom_site_label_2
_geom_angle_atom_site_label_3
_geom_angle
C11 O1 C14 118.00(16)
C8 O2 H1O2 105.5(15)
C5 N1 C1 117.31(12)
C6 N2 C5 119.06(13)
N1 C1 C2 124.82(14)
N1 C1 H1A 117.6
C2 C1 H1A 117.6
C3 C2 C1 116.25(13)
C3 C2 C13 122.49(14)
C1 C2 C13 121.26(14)
C2 C3 C4 120.18(13)
C2 C3 H3A 119.9
C4 C3 H3A 119.9
C5 C4 C3 119.02(14)
C5 C4 H4A 120.5
C3 C4 H4A 120.5
N1 C5 C4 122.41(13)
N1 C5 N2 119.32(12)
C4 C5 N2 118.27(13)
N2 C6 C7 122.28(14)
N2 C6 H6A 118.9
C7 C6 H6A 118.9
C12 C7 C8 119.25(13)
C12 C7 C6 119.06(14)
C8 C7 C6 121.69(14)
O2 C8 C9 119.18(15)
O2 C8 C7 122.08(13)
C9 C8 C7 118.74(15)
C10 C9 C8 121.17(16)
C10 C9 H9A 119.4
C8 C9 H9A 119.4
C9 C10 C11 120.38(14)
C9 C10 H10A 119.8
C11 C10 H10A 119.8
C12 C11 O1 115.88(16)
C12 C11 C10 118.98(16)
O1 C11 C10 125.14(14)
C11 C12 C7 121.46(16)
C11 C12 H12A 119.3
C7 C12 H12A 119.3
C2 C13 H13A 109.5
C2 C13 H13B 109.5
H13A C13 H13B 109.5
C2 C13 H13C 109.5
H13A C13 H13C 109.5
H13B C13 H13C 109.5
C2 C13 H13D 109.5
C2 C13 H13E 109.5
H13D C13 H13E 109.5
C2 C13 H13F 109.5
H13D C13 H13F 109.5
H13E C13 H13F 109.5
O1 C14 H14A 109.5
O1 C14 H14B 109.5
H14A C14 H14B 109.5
O1 C14 H14C 109.5
H14A C14 H14C 109.5
H14B C14 H14C 109.5

loop_
_geom_bond_atom_site_label_1
_geom_bond_atom_site_label_2
_geom_bond_distance
O1 C11 1.379(2)
O1 C14 1.413(2)
O2 C8 1.3505(19)
O2 H1O2 0.95(3)
N1 C5 1.3282(18)
N1 C1 1.3356(18)
N2 C6 1.2771(18)
N2 C5 1.4231(17)
C1 C2 1.381(2)
C1 H1A 0.9300
C2 C3 1.375(2)
C2 C13 1.501(2)
C3 C4 1.376(2)
C3 H3A 0.9300
C4 C5 1.3754(19)
C4 H4A 0.9300
C6 C7 1.4526(19)
C6 H6A 0.9300
C7 C12 1.388(2)
C7 C8 1.397(2)
C8 C9 1.390(2)
C9 C10 1.373(2)
C9 H9A 0.9300
C10 C11 1.381(2)
C10 H10A 0.9300
C11 C12 1.379(2)
C12 H12A 0.9300
C13 H13A 0.9600
C13 H13B 0.9600
C13 H13C 0.9600
C13 H13D 0.9600
C13 H13E 0.9600
C13 H13F 0.9600
C14 H14A 0.9600
C14 H14B 0.9600
C14 H14C 0.9600

loop_
_geom_hbond_atom_site_label_D
_geom_hbond_atom_site_label_H
_geom_hbond_atom_site_label_A
_geom_hbond_distance_DH
_geom_hbond_distance_HA
_geom_hbond_distance_DA
_geom_hbond_angle_DHA
O2 H1O2 N2 0.95(2) 1.76(3) 2.6276(19) 150(2)

loop_
_geom_torsion_atom_site_label_1
_geom_torsion_atom_site_label_2
_geom_torsion_atom_site_label_3
_geom_torsion_atom_site_label_4
_geom_torsion
C5 N1 C1 C2 -0.3(2)
N1 C1 C2 C3 1.0(2)
N1 C1 C2 C13 -178.93(14)
C1 C2 C3 C4 -0.9(2)
C13 C2 C3 C4 178.97(14)
C2 C3 C4 C5 0.3(2)
C1 N1 C5 C4 -0.5(2)
C1 N1 C5 N2 179.64(12)
C3 C4 C5 N1 0.5(2)
C3 C4 C5 N2 -179.64(13)
C6 N2 C5 N1 3.8(2)
C6 N2 C5 C4 -176.11(13)
C5 N2 C6 C7 179.11(12)
N2 C6 C7 C12 -177.58(14)
N2 C6 C7 C8 1.5(2)
C12 C7 C8 O2 179.28(14)
C6 C7 C8 O2 0.2(2)
C12 C7 C8 C9 -1.1(2)
C6 C7 C8 C9 179.78(13)
O2 C8 C9 C10 -178.66(14)
C7 C8 C9 C10 1.7(2)
C8 C9 C10 C11 -0.9(2)
C14 O1 C11 C12 -174.24(16)
C14 O1 C11 C10 6.3(3)
C9 C10 C11 C12 -0.6(2)
C9 C10 C11 O1 178.92(15)
O1 C11 C12 C7 -178.37(14)
C10 C11 C12 C7 1.2(3)
C8 C7 C12 C11 -0.3(2)
C6 C7 C12 C11 178.81(14)

_cod_database_fobs_code 2241180
